data_7100097
loop_
_publ_author_name
'Sengodagounder Muthusamy'
'Janagiraman Krishnamurthi'
'Munirathinam Nethaji'

_publ_section_title
;
Highly regio-, chemo- and diastereoselective synthesis
of epoxy-bridged spirocycles: A novel observation of reverse selectivity
;
_journal_name_full 'Chemical Communications'
_journal_paper_doi 10.1039/b504692k
_journal_year 2005
_chemical_formula_sum 'C17 H18 O3'
_chemical_formula_weight 270.31
_chemical_name_common 'oxabridged spirocyclic six-membered-ring system'
_space_group_IT_number 14
_symmetry_cell_setting monoclinic
_symmetry_space_group_name_Hall '-P 2ybc'
_symmetry_space_group_name_H-M 'P 1 21/c 1'
_cell_angle_alpha 90.00
_cell_angle_beta 103.010(5)
_cell_angle_gamma 90.00
_cell_formula_units_Z 4
_cell_length_a 11.322(3)
_cell_length_b 9.237(2)
_cell_length_c 13.982(4)
_cell_measurement_temperature 273(2)
_cell_volume 1424.8(6)
_diffrn_ambient_temperature 273(2)
_exptl_crystal_density_diffrn 1.260
_cod_depositor_comments
;
The following automatic conversions were performed:
'_symmetry_cell_setting' value 'Monoclinic' changed to 'monoclinic'
according to '/home/saulius/struct/CIF-dictionaries/cif_core.dic'
dictionary named 'cif_core.dic' version 2.4.1 from 2010-06-29.

Automatic conversion script
Id: cif_fix_enum 1527 2010-12-29 10:47:43Z saulius 
;
_cod_original_sg_symbol_H-M 'P 21/c'
_cod_database_code 7100097

loop_
_symmetry_equiv_pos_as_xyz
'x, y, z'
'-x, y+1/2, -z+1/2'
'-x, -y, -z'
'x, -y-1/2, z-1/2'

loop_
_atom_site_label
_atom_site_type_symbol
_atom_site_fract_x
_atom_site_fract_y
_atom_site_fract_z
_atom_site_U_iso_or_equiv
_atom_site_adp_type
_atom_site_occupancy
_atom_site_calc_flag
_atom_site_refinement_flags
_atom_site_disorder_assembly
_atom_site_disorder_group
O7 O 0.12497(16) 0.00835(16) 0.24539(12) 0.0426(5) Uani 1 d . . .
O14 O -0.12097(18) 0.1137(2) 0.28230(14) 0.0591(6) Uani 1 d . . .
O2 O 0.17241(18) 0.1023(2) 0.02097(15) 0.0605(6) Uani 1 d . . .
C3 C 0.1695(2) 0.1013(3) 0.10662(19) 0.0428(6) Uani 1 d . . .
C5 C 0.0038(2) 0.2033(2) 0.17417(17) 0.0400(6) Uani 1 d . . .
C8 C -0.1139(2) 0.1638(2) 0.20350(19) 0.0442(7) Uani 1 d . . .
C6 C 0.1025(2) 0.2561(3) 0.26124(18) 0.0453(7) Uani 1 d . . .
H61 H 0.0703 0.2669 0.3195 0.054 Uiso 1 calc R . .
H62 H 0.1355 0.3482 0.2465 0.054 Uiso 1 calc R . .
C12A C -0.1709(2) 0.2731(3) 0.05105(18) 0.0442(7) Uani 1 d . . .
C4 C 0.0641(2) 0.0584(2) 0.15112(17) 0.0386(6) Uani 1 d . . .
H4 H 0.0079 -0.0115 0.1124 0.046 Uiso 1 calc R . .
C2 C 0.2710(2) 0.1436(3) 0.1931(2) 0.0467(7) Uani 1 d . . .
C13 C -0.0386(2) 0.3013(3) 0.08369(19) 0.0475(7) Uani 1 d . . .
H131 H -0.0234 0.4024 0.1010 0.057 Uiso 1 calc R . .
H132 H 0.0031 0.2766 0.0324 0.057 Uiso 1 calc R . .
C1 C 0.2000(2) 0.1368(2) 0.27585(18) 0.0419(6) Uani 1 d . . .
C8A C -0.2143(2) 0.1964(3) 0.12062(19) 0.0450(7) Uani 1 d . . .
C9 C -0.3358(3) 0.1626(3) 0.1085(2) 0.0635(9) Uani 1 d . . .
H9 H -0.3634 0.1124 0.1569 0.076 Uiso 1 calc R . .
C12 C -0.2515(3) 0.3135(3) -0.0354(2) 0.0598(8) Uani 1 d . . .
H12 H -0.2244 0.3626 -0.0845 0.072 Uiso 1 calc R . .
C10 C -0.4137(3) 0.2042(4) 0.0246(3) 0.0759(10) Uani 1 d . . .
H10 H -0.4957 0.1822 0.0149 0.091 Uiso 1 calc R . .
C15 C 0.2713(3) 0.1207(3) 0.3787(2) 0.0620(8) Uani 1 d . . .
H153 H 0.2170 0.1097 0.4219 0.093 Uiso 1 calc R . .
H152 H 0.3206 0.2052 0.3971 0.093 Uiso 1 calc R . .
H151 H 0.3224 0.0368 0.3833 0.093 Uiso 1 calc R . .
C16 C 0.3683(3) 0.0257(3) 0.2056(2) 0.0678(9) Uani 1 d . . .
H162 H 0.3352 -0.0642 0.2220 0.102 Uiso 1 calc R . .
H163 H 0.4360 0.0527 0.2573 0.102 Uiso 1 calc R . .
H161 H 0.3948 0.0147 0.1454 0.102 Uiso 1 calc R . .
C17 C 0.3257(3) 0.2907(3) 0.1777(3) 0.0701(9) Uani 1 d . . .
H173 H 0.3695 0.2831 0.1266 0.105 Uiso 1 calc R . .
H172 H 0.3800 0.3207 0.2375 0.105 Uiso 1 calc R . .
H171 H 0.2620 0.3608 0.1593 0.105 Uiso 1 calc R . .
C11 C -0.3719(3) 0.2791(4) -0.0465(2) 0.0757(10) Uani 1 d . . .
H11 H -0.4267 0.3071 -0.1036 0.091 Uiso 1 calc R . .

loop_
_atom_site_aniso_label
_atom_site_aniso_U_11
_atom_site_aniso_U_22
_atom_site_aniso_U_33
_atom_site_aniso_U_23
_atom_site_aniso_U_13
_atom_site_aniso_U_12
O7 0.0541(11) 0.0295(8) 0.0430(11) 0.0009(7) 0.0084(8) -0.0013(8)
O14 0.0752(14) 0.0546(12) 0.0559(13) 0.0163(10) 0.0321(10) 0.0088(10)
O2 0.0707(14) 0.0678(13) 0.0477(12) -0.0055(10) 0.0233(10) -0.0001(11)
C3 0.0518(16) 0.0336(13) 0.0447(17) -0.0033(11) 0.0143(13) 0.0050(12)
C5 0.0491(16) 0.0320(12) 0.0418(15) 0.0002(10) 0.0164(12) 0.0025(11)
C8 0.0600(18) 0.0312(12) 0.0462(17) 0.0017(11) 0.0224(14) 0.0061(12)
C6 0.0567(17) 0.0339(13) 0.0467(16) -0.0072(11) 0.0145(13) 0.0000(12)
C12A 0.0572(17) 0.0345(13) 0.0431(16) -0.0003(11) 0.0161(13) 0.0102(12)
C4 0.0467(15) 0.0311(12) 0.0370(15) -0.0037(10) 0.0073(12) -0.0022(11)
C2 0.0450(16) 0.0404(14) 0.0571(18) -0.0040(12) 0.0165(13) -0.0031(12)
C13 0.0597(18) 0.0374(14) 0.0498(17) 0.0078(11) 0.0215(13) 0.0043(13)
C1 0.0457(15) 0.0318(13) 0.0462(16) -0.0053(11) 0.0062(12) -0.0043(11)
C8A 0.0501(17) 0.0400(14) 0.0480(17) -0.0010(12) 0.0176(13) 0.0076(12)
C9 0.055(2) 0.069(2) 0.071(2) 0.0018(16) 0.0212(17) 0.0036(15)
C12 0.074(2) 0.0585(18) 0.0483(19) 0.0024(13) 0.0153(16) 0.0155(16)
C10 0.0495(19) 0.099(3) 0.077(3) -0.004(2) 0.0082(18) 0.0028(18)
C15 0.068(2) 0.0597(18) 0.0525(19) -0.0019(14) 0.0020(15) -0.0019(16)
C16 0.0505(18) 0.070(2) 0.083(2) -0.0095(17) 0.0141(16) 0.0084(15)
C17 0.073(2) 0.0566(19) 0.085(2) -0.0051(16) 0.0271(18) -0.0221(16)
C11 0.070(2) 0.091(3) 0.059(2) -0.0046(18) -0.0012(18) 0.021(2)

loop_
_geom_bond_atom_site_label_1
_geom_bond_atom_site_label_2
_geom_bond_distance
_geom_bond_site_symmetry_2
_geom_bond_publ_flag
O7 C4 1.420(3) . ?
O7 C1 1.466(3) . ?
O14 C8 1.214(3) . ?
O2 C3 1.205(3) . ?
C3 C4 1.517(4) . ?
C3 C2 1.520(4) . ?
C5 C8 1.525(4) . ?
C5 C6 1.534(3) . ?
C5 C13 1.542(3) . ?
C5 C4 1.568(3) . ?
C8 C8A 1.460(4) . ?
C6 C1 1.541(4) . ?
C12A C8A 1.380(3) . ?
C12A C12 1.391(4) . ?
C12A C13 1.488(4) . ?
C2 C17 1.528(4) . ?
C2 C16 1.531(4) . ?
C2 C1 1.552(4) . ?
C1 C15 1.489(4) . ?
C8A C9 1.384(4) . ?
C9 C10 1.355(4) . ?
C12 C11 1.374(5) . ?
C10 C11 1.380(5) . ?
